data_2012528
loop_
_publ_author_name
'Glidewell, Christopher'
'Low, John N.'
'McWilliam, Susan A.'
'Skakle, Janet M. S.'
'Wardell, James L.'

_publ_section_title
;
 Hydrogen bonding in C-substituted nitroanilines: sheets built from
 alternating <i>R</i>f&#x0331;{_2^2}(12) and
 <i>R</i>f&#x0331;{_6^6}(36) rings in 2-bromo-6-cyano-4-nitroaniline
;
_journal_issue 2
_journal_name_full 'Acta Crystallographica Section C'
_journal_page_first o100
_journal_page_last o102
_journal_paper_doi 10.1107/S0108270101021485
_journal_volume 58
_journal_year 2002
_chemical_formula_moiety 'C7 H4 Br N3 O2'
_chemical_formula_sum 'C7 H4 Br N3 O2'
_chemical_formula_weight 242.04
_chemical_name_systematic
;
2-amino-3-bromo-5-nitrobenzonitrile
;
_space_group_IT_number 14
_symmetry_cell_setting monoclinic
_symmetry_space_group_name_Hall '-P 2yn'
_symmetry_space_group_name_H-M 'P 1 21/n 1'
_atom_sites_solution_hydrogens geom
_atom_sites_solution_primary direct
_atom_sites_solution_secondary difmap
_cell_angle_alpha 90
_cell_angle_beta 96.138(2)
_cell_angle_gamma 90
_cell_formula_units_Z 4
_cell_length_a 4.2494(2)
_cell_length_b 14.9094(7)
_cell_length_c 13.0958(7)
_cell_measurement_reflns_used 1894
_cell_measurement_temperature 150(2)
_cell_measurement_theta_max 27.48
_cell_measurement_theta_min 3.13
_cell_volume 824.94(7)
_computing_cell_refinement 'DENZO-SMN (Otwinowski & Minor, 1997)'
_computing_data_collection 'KappaCCD Server Software (Nonius, 1997)'
_computing_data_reduction DENZO-SMN
_computing_molecular_graphics 'PLATON (Spek, 2001)'
_computing_publication_material 'SHELXL97 and PRPKAPPA (Ferguson, 1999)'
_computing_structure_refinement 'SHELXL97 (Sheldrick, 1997)'
_computing_structure_solution 'SHELXS97 (Sheldrick, 1997)'
_diffrn_ambient_temperature 150(2)
_diffrn_measured_fraction_theta_full .999
_diffrn_measured_fraction_theta_max .995
_diffrn_measurement_device_type 'Nonius KappaCCD'
_diffrn_measurement_method '\f scans, and \w scans with \k offsets'
_diffrn_radiation_monochromator graphite
_diffrn_radiation_source 'fine-focus sealed X-ray tube'
_diffrn_radiation_type 'Mo K\a'
_diffrn_radiation_wavelength .71073
_diffrn_reflns_av_R_equivalents .067
_diffrn_reflns_av_sigmaI/netI .068
_diffrn_reflns_limit_h_max 5
_diffrn_reflns_limit_h_min -5
_diffrn_reflns_limit_k_max 19
_diffrn_reflns_limit_k_min -19
_diffrn_reflns_limit_l_max 16
_diffrn_reflns_limit_l_min -16
_diffrn_reflns_number 6073
_diffrn_reflns_theta_full 25.00
_diffrn_reflns_theta_max 27.48
_diffrn_reflns_theta_min 3.13
_diffrn_standards_decay_% negligible
_exptl_absorpt_coefficient_mu 4.949
_exptl_absorpt_correction_T_max .820
_exptl_absorpt_correction_T_min .647
_exptl_absorpt_correction_type multi-scan
_exptl_absorpt_process_details '(DENZO-SMN; Otwinowski & Minor, 1997)'
_exptl_crystal_colour colourless
_exptl_crystal_density_diffrn 1.949
_exptl_crystal_density_meas ?
_exptl_crystal_density_method 'not measured'
_exptl_crystal_description needle
_exptl_crystal_F_000 472
_exptl_crystal_size_max .25
_exptl_crystal_size_mid .07
_exptl_crystal_size_min .04
_refine_diff_density_max .54
_refine_diff_density_min -.68
_refine_ls_extinction_method none
_refine_ls_goodness_of_fit_ref 1.013
_refine_ls_hydrogen_treatment constr
_refine_ls_matrix_type full
_refine_ls_number_parameters 118
_refine_ls_number_reflns 1894
_refine_ls_number_restraints 0
_refine_ls_restrained_S_all 1.013
_refine_ls_R_factor_all .061
_refine_ls_R_factor_gt .037
_refine_ls_shift/su_max <0.001
_refine_ls_shift/su_mean .000
_refine_ls_structure_factor_coef Fsqd
_refine_ls_weighting_details 'w = 1/[\s^2^(Fo^2^)+(0.0309P)^2^] where P=(Fo^2^+2Fc^2^)/3'
_refine_ls_weighting_scheme calc
_refine_ls_wR_factor_gt .074
_refine_ls_wR_factor_ref .081
_reflns_number_gt 1413
_reflns_number_total 1894
_reflns_threshold_expression I>2\s(I)
_cod_data_source_file sk1529.cif
_cod_data_source_block I
_cod_depositor_comments
;
The following automatic conversions were performed:

'_exptl_crystal_density_meas' value 'not measured' was changed to '?'
- the value is perceived as not measured.

Automatic conversion script
Id: cif_fix_values 3008 2015-01-20 13:52:24Z robertas 
;
_cod_original_sg_symbol_H-M 'P 21/n'
_cod_database_code 2012528
_cod_database_fobs_code 2012528

loop_
_symmetry_equiv_pos_as_xyz
'x, y, z'
'-x+1/2, y+1/2, -z+1/2'
'-x, -y, -z'
'x+1/2, -y+1/2, z+1/2'

loop_
_atom_site_label
_atom_site_fract_x
_atom_site_fract_y
_atom_site_fract_z
_atom_site_U_iso_or_equiv
_atom_site_adp_type
_atom_site_calc_flag
_atom_site_refinement_flags
_atom_site_occupancy
_atom_site_disorder_assembly
_atom_site_disorder_group
_atom_site_type_symbol
C1 .6308(6) .3273(2) .3617(2) .0177(7) Uani d . 1 . . C
N1 .8557(6) .31971(18) .44131(19) .0238(6) Uani d . 1 . . N
C2 .5015(6) .2505(2) .3078(2) .0193(7) Uani d . 1 . . C
Br2 .64966(7) .13636(2) .35302(2) .02578(14) Uani d . 1 . . Br
C3 .2741(7) .2580(2) .2263(2) .0209(7) Uani d . 1 . . C
C4 .1656(7) .3424(2) .1945(2) .0204(7) Uani d . 1 . . C
N4 -.0817(6) .35126(18) .1092(2) .0236(6) Uani d . 1 . . N
O41 -.1809(5) .28113(16) .06679(17) .0313(6) Uani d . 1 . . O
O42 -.1848(5) .42561(16) .08419(17) .0328(6) Uani d . 1 . . O
C5 .2842(7) .4196(2) .2432(2) .0206(7) Uani d . 1 . . C
C6 .5128(6) .4118(2) .3261(2) .0198(7) Uani d . 1 . . C
C61 .6425(6) .4918(2) .3756(2) .0232(7) Uani d . 1 . . C
N61 .7567(7) .55297(19) .4168(2) .0358(7) Uani d . 1 . . N
H11 .9343 .3681 .4730 .029 Uiso calc R 1 . . H
H12 .9247 .2663 .4618 .029 Uiso calc R 1 . . H
H3 .1907 .2059 .1916 .025 Uiso calc R 1 . . H
H5 .2097 .4769 .2201 .025 Uiso calc R 1 . . H

loop_
_atom_site_aniso_label
_atom_site_aniso_U_11
_atom_site_aniso_U_22
_atom_site_aniso_U_33
_atom_site_aniso_U_12
_atom_site_aniso_U_13
_atom_site_aniso_U_23
C1 .0186(16) .0153(16) .0193(16) -.0011(12) .0023(12) -.0006(12)
N1 .0293(14) .0140(14) .0258(15) -.0016(11) -.0073(11) -.0008(11)
C2 .0224(16) .0136(16) .0218(17) -.0022(12) .0019(12) -.0043(13)
Br2 .0325(2) .0148(2) .0284(2) .00081(13) -.00392(13) -.00073(14)
C3 .0215(15) .0165(17) .0247(18) -.0053(13) .0028(12) -.0018(13)
C4 .0199(16) .0228(18) .0179(16) -.0021(12) -.0012(12) -.0020(13)
N4 .0234(14) .0272(17) .0197(14) -.0033(12) .0000(11) -.0015(13)
O41 .0366(12) .0274(14) .0270(13) -.0080(11) -.0092(10) -.0040(11)
O42 .0386(13) .0261(14) .0304(13) .0056(11) -.0119(10) -.0017(11)
C5 .0216(15) .0171(16) .0230(17) -.0004(13) .0012(12) -.0029(14)
C6 .0221(16) .0172(17) .0197(16) -.0037(13) .0004(12) -.0015(13)
C61 .0252(17) .0201(19) .0220(17) .0014(14) -.0083(12) .0038(14)
N61 .0495(18) .0192(16) .0351(17) -.0024(13) -.0115(14) -.0018(14)

loop_
_atom_type_symbol
_atom_type_description
_atom_type_scat_dispersion_real
_atom_type_scat_dispersion_imag
_atom_type_scat_source
C C .0033 .0016 'International Tables Vol C Tables 4.2.6.8 and 6.1.1.4'
H H .0000 .0000 'International Tables Vol C Tables 4.2.6.8 and 6.1.1.4'
N N .0061 .0033 'International Tables Vol C Tables 4.2.6.8 and 6.1.1.4'
O O .0106 .0060 'International Tables Vol C Tables 4.2.6.8 and 6.1.1.4'
Br Br -.2901 2.4595 'International Tables Vol C Tables 4.2.6.8 and 6.1.1.4'

loop_
_geom_angle_atom_site_label_1
_geom_angle_atom_site_label_2
_geom_angle_atom_site_label_3
_geom_angle
_geom_angle_publ_flag
N1 C1 C6 121.9(3) no
N1 C1 C2 121.5(3) no
C6 C1 C2 116.6(3) no
C1 N1 H11 120.0 no
C1 N1 H12 120.0 no
H11 N1 H12 120.0 no
C3 C2 C1 121.7(3) no
C3 C2 Br2 120.2(2) no
C1 C2 Br2 118.1(2) no
C2 C3 C4 119.6(3) no
C2 C3 H3 120.2 no
C4 C3 H3 120.2 no
C5 C4 C3 121.5(3) no
C5 C4 N4 118.4(3) no
C3 C4 N4 120.1(3) no
O42 N4 O41 123.4(3) no
O42 N4 C4 119.7(3) no
O41 N4 C4 116.8(3) no
C6 C5 C4 118.9(3) no
C6 C5 H5 120.6 no
C4 C5 H5 120.6 no
C5 C6 C1 121.8(3) no
C5 C6 C61 119.2(3) no
C1 C6 C61 119.0(3) no
N61 C61 C6 176.9(3) no

loop_
_geom_bond_atom_site_label_1
_geom_bond_atom_site_label_2
_geom_bond_site_symmetry_2
_geom_bond_distance
_geom_bond_publ_flag
C1 C2 . 1.424(4) y
C2 C3 . 1.365(4) y
C3 C4 . 1.388(4) y
C4 C5 . 1.385(4) y
C5 C6 . 1.382(4) y
C6 C1 . 1.416(4) y
C2 Br2 . 1.888(3) y
C1 N1 . 1.342(4) y
C4 N4 . 1.456(4) y
C6 C61 . 1.439(4) y
C61 N61 . 1.140(4) y
N4 O41 . 1.236(3) y
N4 O42 . 1.224(3) y
N1 H11 . .8800 no
N1 H12 . .8800 no
C3 H3 . .9500 no
C5 H5 . .9500 no

loop_
_geom_hbond_atom_site_label_D
_geom_hbond_atom_site_label_H
_geom_hbond_atom_site_label_A
_geom_hbond_site_symmetry_A
_geom_hbond_distance_DH
_geom_hbond_distance_HA
_geom_hbond_distance_DA
_geom_hbond_angle_DHA
_geom_hbond_publ_flag
N1 H11 N61 3_766 .88 2.19 3.019(4) 157 y
N1 H12 O41 4_655 .88 2.17 2.854(3) 134 y

loop_
_geom_torsion_atom_site_label_1
_geom_torsion_atom_site_label_2
_geom_torsion_atom_site_label_3
_geom_torsion_atom_site_label_4
_geom_torsion
_geom_torsion_publ_flag
C3 C4 N4 O41 -1.5(4) y
C3 C4 N4 O42 177.2(3) no
C5 C4 N4 O41 179.4(3) no
C5 C4 N4 O42 -1.9(4) y

loop_
_cod_related_entry_id
_cod_related_entry_database
_cod_related_entry_code
1 ChemSpider 78637
